data_7700232
loop_
_publ_author_name
'Miao, Hao'
'Li, Hong-Qing'
'Shen, Fu-Xing'
'Wei, Hai-Yan'
'Wang, Bao-Lin'
'Wang, Xin-Yi'

_publ_section_title
;
 A family of lanthanide complexes with a bis-tridentate nitronyl nitroxide
 radical: syntheses, structures and magnetic properties.
;
_journal_issue 27
_journal_name_full 'Dalton transactions (Cambridge, England : 2003)'
_journal_page_first 10337
_journal_page_last 10345
_journal_paper_doi 10.1039/c9dt01397k
_journal_volume 48
_journal_year 2019
_chemical_formula_sum 'C36 H24 F18 Gd N6 O8'
_chemical_formula_weight 1167.86
_space_group_crystal_system monoclinic
_space_group_IT_number 14
_space_group_name_Hall '-P 2yn'
_space_group_name_H-M_alt 'P 1 21/n 1'
_symmetry_space_group_name_Hall '-P 2yn'
_symmetry_space_group_name_H-M 'P 1 21/n 1'
_atom_sites_solution_hydrogens geom
_audit_creation_method SHELXL-2018/3
_audit_update_record
;
2019-05-14 deposited with the CCDC.    2019-06-10 downloaded from the CCDC.
;
_cell_angle_alpha 90
_cell_angle_beta 90.7270(10)
_cell_angle_gamma 90
_cell_formula_units_Z 4
_cell_length_a 11.9510(5)
_cell_length_b 21.2966(9)
_cell_length_c 16.6233(7)
_cell_measurement_reflns_used 9925
_cell_measurement_temperature 296(2)
_cell_measurement_theta_max 27.4558
_cell_measurement_theta_min 2.2951
_cell_volume 4230.5(3)
_computing_cell_refinement 'Bruker SAINT'
_computing_data_collection 'Bruker APEX2'
_computing_data_reduction 'Bruker SAINT'
_computing_molecular_graphics Diamond
_computing_publication_material 'Bruker SHELXTL'
_computing_structure_refinement 'SHELXL-2018/3 (Sheldrick, 2018)'
_computing_structure_solution 'SHELXT 2014/4 (Sheldrick, 2014)'
_diffrn_ambient_temperature 296(2)
_diffrn_measured_fraction_theta_full 0.998
_diffrn_measured_fraction_theta_max 0.996
_diffrn_measurement_device_type 'Bruker APEX-II CCD'
_diffrn_measurement_method '\f and \w scans'
_diffrn_radiation_type MoK\a
_diffrn_radiation_wavelength 0.71073
_diffrn_reflns_av_R_equivalents 0.0261
_diffrn_reflns_av_unetI/netI 0.0244
_diffrn_reflns_Laue_measured_fraction_full 0.998
_diffrn_reflns_Laue_measured_fraction_max 0.996
_diffrn_reflns_limit_h_max 12
_diffrn_reflns_limit_h_min -15
_diffrn_reflns_limit_k_max 27
_diffrn_reflns_limit_k_min -27
_diffrn_reflns_limit_l_max 21
_diffrn_reflns_limit_l_min -21
_diffrn_reflns_number 36309
_diffrn_reflns_point_group_measured_fraction_full 0.998
_diffrn_reflns_point_group_measured_fraction_max 0.996
_diffrn_reflns_theta_full 25.242
_diffrn_reflns_theta_max 27.487
_diffrn_reflns_theta_min 2.295
_diffrn_source '\f and \w scans'
_exptl_absorpt_coefficient_mu 1.705
_exptl_absorpt_correction_T_max 0.815
_exptl_absorpt_correction_T_min 0.775
_exptl_absorpt_correction_type multi-scan
_exptl_absorpt_process_details 'Higashi, T. (1995)'
_exptl_crystal_colour violet
_exptl_crystal_density_diffrn 1.834
_exptl_crystal_description block
_exptl_crystal_F_000 2288
_exptl_crystal_size_max 0.150
_exptl_crystal_size_mid 0.130
_exptl_crystal_size_min 0.120
_refine_diff_density_max 0.496
_refine_diff_density_min -0.462
_refine_diff_density_rms 0.064
_refine_ls_extinction_method none
_refine_ls_goodness_of_fit_ref 0.999
_refine_ls_hydrogen_treatment constr
_refine_ls_matrix_type full
_refine_ls_number_parameters 731
_refine_ls_number_reflns 9683
_refine_ls_number_restraints 946
_refine_ls_restrained_S_all 0.967
_refine_ls_R_factor_all 0.0248
_refine_ls_R_factor_gt 0.0202
_refine_ls_shift/su_max 0.002
_refine_ls_shift/su_mean 0.000
_refine_ls_structure_factor_coef Fsqd
_refine_ls_weighting_details 'w=1/[\s^2^(Fo^2^)+(0.0219P)^2^+2.8689P] where P=(Fo^2^+2Fc^2^)/3'
_refine_ls_weighting_scheme calc
_refine_ls_wR_factor_gt 0.0467
_refine_ls_wR_factor_ref 0.0486
_reflns_Friedel_coverage 0.000
_reflns_number_gt 8657
_reflns_number_total 9683
_reflns_threshold_expression 'I > 2\s(I)'
_cod_data_source_file c9dt01397k2.cif
_cod_data_source_block 1Gd
_cod_depositor_comments
;
The following automatic conversions were performed:

'_exptl_absorpt_correction_type' value 'multi-Scan' changed to
'multi-scan' according to
/home/data/users/saulius/crontab/automatic-downloads/rss-feeds/RSC/lib/dictionaries/cif_core.dic
dictionary named 'cif_core.dic' version 2.4.2 from 2011-04-26.

Automatic conversion script
Id: cif_fix_values 4973 2017-02-22 13:04:09Z antanas 

 Adding full bibliography for 7700232--7700242.cif.
;
_cod_original_cell_volume 4230.6(3)
_cod_database_code 7700232
_shelx_shelxl_version_number 2018/3
_shelx_space_group_comment
;
The symmetry employed for this shelxl refinement is uniquely defined
by the following loop, which should always be used as a source of
symmetry information in preference to the above space-group names.
They are only intended as comments.
;
_shelx_estimated_absorpt_t_min 0.784
_shelx_estimated_absorpt_t_max 0.822

loop_
_space_group_symop_operation_xyz
'x, y, z'
'-x+1/2, y+1/2, -z+1/2'
'-x, -y, -z'
'x-1/2, -y-1/2, z-1/2'

loop_
_atom_site_label
_atom_site_type_symbol
_atom_site_fract_x
_atom_site_fract_y
_atom_site_fract_z
_atom_site_U_iso_or_equiv
_atom_site_adp_type
_atom_site_occupancy
_atom_site_site_symmetry_order
_atom_site_calc_flag
_atom_site_refinement_flags_posn
_atom_site_refinement_flags_adp
_atom_site_refinement_flags_occupancy
_atom_site_disorder_assembly
_atom_site_disorder_group
Gd01 Gd 0.30661(2) 0.35939(2) 0.25110(2) 0.01240(3) Uani 1 1 d . . . . .
O1 O 0.49897(10) 0.38122(6) 0.22698(8) 0.0184(3) Uani 1 1 d . . . . .
O2 O 0.61762(13) 0.58266(7) 0.29283(9) 0.0338(4) Uani 1 1 d . . . . .
O3 O 0.40284(11) 0.26126(6) 0.26043(8) 0.0195(3) Uani 1 1 d . . . . .
O4 O 0.35083(11) 0.32494(6) 0.11809(8) 0.0220(3) Uani 1 1 d . . . . .
O5 O 0.31319(10) 0.46562(6) 0.20400(8) 0.0186(3) Uani 1 1 d . . . . .
O6 O 0.15661(11) 0.37751(6) 0.15293(8) 0.0192(3) Uani 1 1 d . . . . .
O7 O 0.16608(10) 0.41424(6) 0.32249(8) 0.0177(3) Uani 1 1 d . . . . .
O8 O 0.15158(10) 0.28808(6) 0.26396(8) 0.0179(3) Uani 1 1 d . . . . .
N1 N 0.55043(12) 0.43490(7) 0.22864(9) 0.0153(3) Uani 1 1 d . . . . .
N2 N 0.60531(14) 0.53031(7) 0.25848(9) 0.0210(3) Uani 1 1 d . . . . .
N3 N 0.40330(12) 0.42982(7) 0.36308(9) 0.0153(3) Uani 1 1 d . . . . .
N4 N 0.44924(13) 0.53722(7) 0.38663(9) 0.0182(3) Uani 1 1 d . . . . .
N5 N 0.30512(13) 0.32170(7) 0.40027(9) 0.0176(3) Uani 1 1 d . . . . .
C11 C 0.3982(2) 0.65240(10) 0.45489(15) 0.0374(6) Uani 1 1 d . . . . .
H11A H 0.419851 0.651552 0.401359 0.045 Uiso 1 1 calc R U . . .
C1 C 0.45524(14) 0.48386(8) 0.34594(10) 0.0157(3) Uani 1 1 d . . . . .
C2 C 0.38785(15) 0.53617(9) 0.45399(11) 0.0182(4) Uani 1 1 d . . . . .
C3 C 0.34270(15) 0.48080(9) 0.48290(11) 0.0186(4) Uani 1 1 d . . . . .
H3A H 0.306948 0.479287 0.532232 0.022 Uiso 1 1 calc R U . . .
C4 C 0.35303(14) 0.42767(8) 0.43523(10) 0.0162(3) Uani 1 1 d . . . . .
C5 C 0.31433(15) 0.36437(8) 0.45987(11) 0.0167(3) Uani 1 1 d . . . . .
C6 C 0.29701(17) 0.34922(9) 0.54011(12) 0.0234(4) Uani 1 1 d . . . . .
H6A H 0.303547 0.379656 0.580015 0.028 Uiso 1 1 calc R U . . .
C7 C 0.26982(17) 0.28786(10) 0.55936(12) 0.0267(4) Uani 1 1 d . . . . .
H7A H 0.257903 0.276407 0.612555 0.032 Uiso 1 1 calc R U . . .
C8 C 0.26066(17) 0.24408(9) 0.49881(12) 0.0257(4) Uani 1 1 d . . . . .
H8A H 0.242689 0.202604 0.510457 0.031 Uiso 1 1 calc R U . . .
C9 C 0.27867(16) 0.26279(9) 0.42005(12) 0.0222(4) Uani 1 1 d . . . . .
H9A H 0.272036 0.233053 0.379301 0.027 Uiso 1 1 calc R U . . .
C10 C 0.37586(16) 0.59733(9) 0.49579(12) 0.0214(4) Uani 1 1 d . . . . .
N6 N 0.34398(14) 0.59526(8) 0.57279(10) 0.0237(3) Uani 1 1 d . . . . .
C12 C 0.33571(18) 0.65048(10) 0.61055(13) 0.0292(5) Uani 1 1 d . . . . .
H12A H 0.314571 0.650260 0.664200 0.035 Uiso 1 1 calc R U . . .
C13 C 0.3565(2) 0.70774(11) 0.57497(15) 0.0377(5) Uani 1 1 d . . . . .
H13A H 0.349692 0.744818 0.604059 0.045 Uiso 1 1 calc R U . . .
C14 C 0.3876(2) 0.70890(11) 0.49557(17) 0.0475(7) Uani 1 1 d . . . . .
H14A H 0.401302 0.746808 0.469710 0.057 Uiso 1 1 calc R U . . .
C15 C 0.53239(15) 0.48341(8) 0.27725(10) 0.0158(3) Uani 1 1 d . . . . .
C16 C 0.69040(16) 0.50834(9) 0.19873(11) 0.0213(4) Uani 1 1 d . . . . .
C17 C 0.63028(15) 0.45022(9) 0.16250(11) 0.0196(4) Uani 1 1 d . . . . .
C18 C 0.55733(18) 0.46477(11) 0.08855(12) 0.0302(5) Uani 1 1 d . . . . .
H18A H 0.604284 0.474983 0.043979 0.045 Uiso 1 1 calc R U . . .
H18B H 0.512536 0.428727 0.075260 0.045 Uiso 1 1 calc R U . . .
H18C H 0.509396 0.499734 0.099992 0.045 Uiso 1 1 calc R U . . .
C19 C 0.70352(17) 0.39336(10) 0.14616(14) 0.0299(5) Uani 1 1 d . . . . .
H19A H 0.754688 0.403038 0.103865 0.045 Uiso 1 1 calc R U . . .
H19B H 0.744862 0.382592 0.194094 0.045 Uiso 1 1 calc R U . . .
H19C H 0.657264 0.358558 0.130206 0.045 Uiso 1 1 calc R U . . .
C20 C 0.79408(17) 0.49208(11) 0.24919(13) 0.0315(5) Uani 1 1 d . . . . .
H20A H 0.852342 0.477575 0.214571 0.047 Uiso 1 1 calc R U . . .
H20B H 0.819200 0.528764 0.277712 0.047 Uiso 1 1 calc R U . . .
H20C H 0.775867 0.459697 0.286994 0.047 Uiso 1 1 calc R U . . .
C21 C 0.71534(19) 0.56080(10) 0.14003(13) 0.0310(5) Uani 1 1 d . . . . .
H21A H 0.769623 0.546686 0.101985 0.047 Uiso 1 1 calc R U . . .
H21B H 0.647788 0.572554 0.112027 0.047 Uiso 1 1 calc R U . . .
H21C H 0.744417 0.596404 0.168897 0.047 Uiso 1 1 calc R U . . .
C22 C 0.5224(2) 0.17376(10) 0.25124(14) 0.0330(5) Uani 1 1 d . . . . .
C23 C 0.45364(16) 0.22671(9) 0.21230(12) 0.0221(4) Uani 1 1 d . . . . .
C24 C 0.45893(18) 0.23207(10) 0.12908(13) 0.0289(4) Uani 1 1 d . . . . .
H24A H 0.497588 0.202022 0.099849 0.035 Uiso 1 1 calc R U . . .
C25 C 0.40740(16) 0.28162(9) 0.08898(12) 0.0231(4) Uani 1 1 d . . . . .
C26 C 0.4248(2) 0.28754(10) -0.00200(13) 0.0326(5) Uani 1 1 d . . . . .
C27 C 0.28042(19) 0.57128(9) 0.17122(15) 0.0332(5) Uani 1 1 d . . . . .
C28 C 0.24655(16) 0.50169(9) 0.16787(12) 0.0215(4) Uani 1 1 d . . . . .
C29 C 0.14950(17) 0.48664(9) 0.12604(13) 0.0273(4) Uani 1 1 d . . . . .
H29A H 0.106721 0.518200 0.102197 0.033 Uiso 1 1 calc R U . . .
C30 C 0.11550(15) 0.42370(9) 0.11953(11) 0.0184(4) Uani 1 1 d . . . . .
C31 C 0.01763(16) 0.40896(10) 0.06128(12) 0.0248(4) Uani 1 1 d . . . . .
C32 C 0.01808(16) 0.44962(9) 0.40005(12) 0.0225(4) Uani 1 1 d . . . . .
C33 C 0.06823(15) 0.40140(8) 0.34210(10) 0.0165(3) Uani 1 1 d . . . . .
C34 C 0.00468(16) 0.34904(8) 0.32056(11) 0.0191(4) Uani 1 1 d . . . . .
H34A H -0.071263 0.348536 0.332062 0.023 Uiso 1 1 calc R U . . .
C35 C 0.05209(15) 0.29721(8) 0.28210(10) 0.0164(3) Uani 1 1 d . . . . .
C36 C -0.02519(16) 0.24192(9) 0.26084(12) 0.0223(4) Uani 1 1 d . . . . .
F1 F 0.5252(6) 0.1221(3) 0.2079(5) 0.074(2) Uani 0.737(13) 1 d D U P A 1
F1A F 0.507(2) 0.1673(13) 0.3314(11) 0.033(2) Uani 0.263(13) 1 d D U P A 2
F2 F 0.6309(4) 0.1935(3) 0.2577(3) 0.0485(10) Uani 0.737(13) 1 d D U P A 1
F2A F 0.4841(19) 0.1187(9) 0.2219(14) 0.077(5) Uani 0.263(13) 1 d D U P A 2
F3 F 0.4914(8) 0.1604(5) 0.3232(5) 0.060(2) Uani 0.737(13) 1 d D U P A 1
F3A F 0.6256(12) 0.1756(10) 0.2385(12) 0.077(5) Uani 0.263(13) 1 d D U P A 2
F4 F 0.45368(18) 0.23412(7) -0.03648(9) 0.0669(5) Uani 1 1 d . . . B 1
F5 F 0.50590(13) 0.32908(8) -0.01678(9) 0.0540(4) Uani 1 1 d . . . C 1
F6 F 0.33394(12) 0.30823(7) -0.03944(8) 0.0432(3) Uani 1 1 d . . . D 1
F7 F 0.0009(9) 0.1915(5) 0.3041(4) 0.0365(11) Uani 0.737(13) 1 d D U P A 1
F7A F -0.027(2) 0.2372(14) 0.1802(13) 0.033(3) Uani 0.263(13) 1 d D U P A 2
F8 F -0.0188(9) 0.2267(5) 0.1841(5) 0.0394(15) Uani 0.737(13) 1 d D U P A 1
F8A F -0.127(2) 0.2467(17) 0.2841(18) 0.033(3) Uani 0.263(13) 1 d D U P A 2
F9 F -0.1342(8) 0.2548(6) 0.2748(7) 0.0417(18) Uani 0.737(13) 1 d D U P A 1
F9A F 0.017(2) 0.1894(13) 0.2867(14) 0.051(5) Uani 0.263(13) 1 d D U P A 2
F10 F 0.0739(10) 0.4506(8) 0.4678(9) 0.0372(15) Uani 0.737(13) 1 d D U P A 1
F10A F -0.0823(19) 0.4402(10) 0.4150(15) 0.048(5) Uani 0.263(13) 1 d D U P A 2
F11 F 0.0209(8) 0.5077(4) 0.3681(7) 0.0381(13) Uani 0.737(13) 1 d D U P A 1
F11A F 0.075(3) 0.440(2) 0.473(3) 0.035(4) Uani 0.263(13) 1 d D U P A 2
F12 F -0.0912(6) 0.4390(3) 0.4166(5) 0.0304(12) Uani 0.737(13) 1 d D U P A 1
F12A F 0.041(2) 0.5058(13) 0.3811(18) 0.042(4) Uani 0.263(13) 1 d D U P A 2
F13 F 0.3888(3) 0.57877(19) 0.1660(5) 0.0701(15) Uani 0.737(13) 1 d D U P A 1
F13A F 0.2021(10) 0.6089(6) 0.1490(12) 0.064(3) Uani 0.263(13) 1 d D U P A 2
F14 F 0.2526(6) 0.5957(3) 0.2411(3) 0.0752(14) Uani 0.737(13) 1 d D U P A 1
F14A F 0.3649(15) 0.5807(6) 0.1230(11) 0.073(4) Uani 0.263(13) 1 d D U P A 2
F15 F 0.2324(5) 0.6062(2) 0.1149(3) 0.0632(13) Uani 0.737(13) 1 d D U P A 1
F15A F 0.3099(18) 0.5897(6) 0.2413(7) 0.072(4) Uani 0.263(13) 1 d D U P A 2
F16 F 0.05496(11) 0.40025(8) -0.01286(8) 0.0469(4) Uani 1 1 d . . . E 1
F17 F -0.05764(10) 0.45551(6) 0.05734(8) 0.0336(3) Uani 1 1 d . . . F 1
F18 F -0.03696(11) 0.35750(6) 0.08319(9) 0.0398(3) Uani 1 1 d . . . G 1

loop_
_atom_site_aniso_label
_atom_site_aniso_U_11
_atom_site_aniso_U_22
_atom_site_aniso_U_33
_atom_site_aniso_U_23
_atom_site_aniso_U_13
_atom_site_aniso_U_12
Gd01 0.01315(4) 0.01071(4) 0.01335(4) -0.00049(3) -0.00041(3) 0.00058(3)
O1 0.0163(6) 0.0138(6) 0.0253(7) -0.0032(5) 0.0027(5) -0.0024(5)
O2 0.0410(9) 0.0258(7) 0.0346(8) -0.0086(6) 0.0074(7) -0.0101(7)
O3 0.0209(6) 0.0152(6) 0.0223(7) -0.0016(5) 0.0006(5) 0.0023(5)
O4 0.0254(7) 0.0217(7) 0.0187(6) -0.0043(5) -0.0012(5) 0.0045(6)
O5 0.0179(6) 0.0164(6) 0.0215(7) 0.0032(5) -0.0021(5) 0.0000(5)
O6 0.0190(6) 0.0185(6) 0.0200(6) 0.0020(5) -0.0026(5) 0.0008(5)
O7 0.0158(6) 0.0163(6) 0.0208(6) -0.0029(5) 0.0003(5) 0.0010(5)
O8 0.0183(6) 0.0146(6) 0.0209(6) -0.0003(5) 0.0016(5) -0.0005(5)
N1 0.0134(7) 0.0169(7) 0.0158(7) -0.0007(6) 0.0007(6) -0.0026(6)
N2 0.0263(8) 0.0186(7) 0.0182(8) -0.0036(6) 0.0040(6) -0.0055(6)
N3 0.0141(7) 0.0174(7) 0.0144(7) -0.0011(6) -0.0001(6) -0.0001(6)
N4 0.0174(7) 0.0185(7) 0.0188(7) -0.0032(6) 0.0012(6) -0.0012(6)
N5 0.0204(8) 0.0156(7) 0.0167(7) 0.0015(6) 0.0008(6) 0.0000(6)
C11 0.0527(15) 0.0232(10) 0.0368(13) -0.0076(9) 0.0198(11) -0.0057(10)
C1 0.0136(8) 0.0182(8) 0.0153(8) -0.0006(7) -0.0008(6) 0.0000(7)
C2 0.0153(8) 0.0221(9) 0.0170(8) -0.0045(7) -0.0021(7) 0.0001(7)
C3 0.0176(9) 0.0238(9) 0.0145(8) -0.0031(7) 0.0010(7) -0.0016(7)
C4 0.0127(8) 0.0214(8) 0.0143(8) -0.0010(7) -0.0021(6) -0.0011(7)
C5 0.0140(8) 0.0203(8) 0.0158(8) 0.0012(7) -0.0020(6) -0.0005(7)
C6 0.0249(10) 0.0290(10) 0.0162(9) -0.0001(8) 0.0003(7) -0.0039(8)
C7 0.0289(10) 0.0327(11) 0.0185(9) 0.0092(8) 0.0009(8) -0.0018(9)
C8 0.0280(10) 0.0225(9) 0.0265(10) 0.0092(8) 0.0008(8) -0.0014(8)
C9 0.0269(10) 0.0168(8) 0.0230(9) 0.0024(7) -0.0008(8) 0.0004(8)
C10 0.0176(9) 0.0232(9) 0.0235(9) -0.0059(8) -0.0003(7) -0.0011(7)
N6 0.0230(8) 0.0268(8) 0.0214(8) -0.0078(7) -0.0036(6) 0.0050(7)
C12 0.0296(11) 0.0345(11) 0.0236(10) -0.0112(8) -0.0040(8) 0.0095(9)
C13 0.0399(13) 0.0294(11) 0.0440(14) -0.0200(10) 0.0036(11) 0.0038(10)
C14 0.0680(18) 0.0215(11) 0.0536(16) -0.0092(11) 0.0216(14) -0.0067(12)
C15 0.0167(8) 0.0162(8) 0.0145(8) -0.0002(6) -0.0004(7) -0.0014(7)
C16 0.0211(9) 0.0231(9) 0.0197(9) -0.0021(7) 0.0047(7) -0.0063(8)
C17 0.0194(9) 0.0233(9) 0.0161(8) -0.0026(7) 0.0044(7) -0.0040(7)
C18 0.0308(11) 0.0412(12) 0.0185(10) -0.0005(9) -0.0016(8) -0.0086(9)
C19 0.0242(10) 0.0291(10) 0.0368(12) -0.0101(9) 0.0145(9) -0.0020(9)
C20 0.0220(10) 0.0390(12) 0.0335(12) -0.0035(10) -0.0028(9) -0.0073(9)
C21 0.0391(12) 0.0279(10) 0.0263(11) 0.0018(9) 0.0099(9) -0.0106(9)
C22 0.0371(12) 0.0246(10) 0.0371(12) -0.0032(9) -0.0028(10) 0.0137(9)
C23 0.0208(9) 0.0161(8) 0.0293(10) -0.0033(7) -0.0018(8) 0.0022(7)
C24 0.0351(11) 0.0253(10) 0.0264(10) -0.0081(8) 0.0023(9) 0.0113(9)
C25 0.0241(10) 0.0255(9) 0.0195(9) -0.0083(8) -0.0008(7) 0.0006(8)
C26 0.0444(13) 0.0316(11) 0.0217(10) -0.0084(9) -0.0007(9) 0.0039(10)
C27 0.0335(11) 0.0171(9) 0.0487(13) 0.0044(9) -0.0082(10) 0.0006(8)
C28 0.0230(9) 0.0160(8) 0.0253(10) 0.0027(7) 0.0003(8) 0.0009(7)
C29 0.0263(10) 0.0205(9) 0.0350(11) 0.0080(8) -0.0089(9) 0.0025(8)
C30 0.0147(8) 0.0246(9) 0.0159(8) 0.0027(7) 0.0005(7) 0.0012(7)
C31 0.0195(9) 0.0309(10) 0.0240(10) 0.0042(8) -0.0038(8) -0.0017(8)
C32 0.0178(9) 0.0247(9) 0.0249(10) -0.0048(8) 0.0014(7) 0.0034(8)
C33 0.0181(8) 0.0166(8) 0.0146(8) 0.0006(7) -0.0020(7) 0.0040(7)
C34 0.0182(9) 0.0214(9) 0.0176(9) 0.0002(7) 0.0007(7) -0.0009(7)
C35 0.0187(8) 0.0169(8) 0.0136(8) 0.0025(7) -0.0017(7) -0.0035(7)
C36 0.0227(9) 0.0217(9) 0.0226(9) -0.0019(7) 0.0005(7) -0.0051(8)
F1 0.107(4) 0.033(2) 0.080(3) -0.029(2) -0.048(3) 0.046(2)
F1A 0.047(5) 0.027(4) 0.026(3) 0.003(3) -0.008(3) 0.018(4)
F2 0.0309(13) 0.062(2) 0.0524(17) 0.0000(15) -0.0116(12) 0.0149(13)
F2A 0.129(13) 0.014(3) 0.085(8) -0.010(4) -0.034(9) 0.019(7)
F3 0.071(4) 0.052(4) 0.056(3) 0.030(3) 0.012(3) 0.029(3)
F3A 0.044(5) 0.098(10) 0.090(10) 0.073(8) 0.024(6) 0.039(5)
F4 0.1271(16) 0.0473(9) 0.0264(8) -0.0154(7) 0.0078(9) 0.0319(10)
F5 0.0534(9) 0.0794(11) 0.0296(8) -0.0068(8) 0.0142(7) -0.0205(9)
F6 0.0500(8) 0.0568(9) 0.0225(6) 0.0003(6) -0.0072(6) 0.0027(7)
F7 0.048(3) 0.0181(12) 0.0428(18) 0.0074(12) -0.0034(15) -0.0105(16)
F7A 0.034(5) 0.039(7) 0.024(4) -0.010(4) -0.005(3) -0.022(5)
F8 0.051(3) 0.042(3) 0.0258(17) -0.0142(16) 0.0030(16) -0.0153(19)
F8A 0.029(5) 0.035(8) 0.035(4) -0.010(4) 0.010(4) -0.018(4)
F9 0.0188(14) 0.038(3) 0.069(5) -0.018(3) 0.0044(19) -0.0077(15)
F9A 0.041(7) 0.023(5) 0.088(12) 0.020(8) -0.015(9) -0.015(4)
F10 0.030(2) 0.054(5) 0.028(3) -0.021(2) -0.0072(17) 0.016(2)
F10A 0.024(4) 0.073(9) 0.046(9) -0.040(7) 0.005(4) -0.010(5)
F11 0.046(3) 0.0176(13) 0.051(3) -0.0016(14) 0.0063(18) 0.0102(15)
F11A 0.040(6) 0.047(11) 0.017(4) -0.010(5) -0.008(4) 0.019(5)
F12 0.0162(16) 0.038(2) 0.038(3) -0.0109(19) 0.0077(14) 0.0066(14)
F12A 0.056(10) 0.024(4) 0.046(9) -0.004(4) 0.021(8) 0.012(5)
F13 0.0346(12) 0.0221(12) 0.153(4) 0.014(2) -0.012(2) -0.0098(9)
F13A 0.057(4) 0.019(3) 0.115(8) 0.018(5) -0.021(5) 0.009(3)
F14 0.115(4) 0.0344(16) 0.077(2) -0.0255(16) 0.011(2) -0.014(2)
F14A 0.078(8) 0.029(4) 0.113(9) -0.007(6) 0.062(7) -0.020(5)
F15 0.086(3) 0.0248(14) 0.077(3) 0.0264(17) -0.039(2) -0.0116(17)
F15A 0.138(12) 0.025(4) 0.053(4) 0.002(3) -0.036(6) -0.027(7)
F16 0.0365(8) 0.0805(11) 0.0237(7) -0.0122(7) -0.0048(6) -0.0013(7)
F17 0.0212(6) 0.0357(7) 0.0436(8) 0.0127(6) -0.0083(5) 0.0034(5)
F18 0.0278(7) 0.0327(7) 0.0583(9) 0.0116(6) -0.0172(6) -0.0099(5)

loop_
_atom_type_symbol
_atom_type_description
_atom_type_scat_dispersion_real
_atom_type_scat_dispersion_imag
_atom_type_scat_source
C C 0.0033 0.0016 'International Tables Vol C Tables 4.2.6.8 and 6.1.1.4'
H H 0.0000 0.0000 'International Tables Vol C Tables 4.2.6.8 and 6.1.1.4'
N N 0.0061 0.0033 'International Tables Vol C Tables 4.2.6.8 and 6.1.1.4'
O O 0.0106 0.0060 'International Tables Vol C Tables 4.2.6.8 and 6.1.1.4'
F F 0.0171 0.0103 'International Tables Vol C Tables 4.2.6.8 and 6.1.1.4'
Gd Gd -0.1653 3.9035 'International Tables Vol C Tables 4.2.6.8 and 6.1.1.4'

loop_
_geom_angle_atom_site_label_1
_geom_angle_atom_site_label_2
_geom_angle_atom_site_label_3
_geom_angle
O7 Gd01 O1 132.64(4)
O7 Gd01 O3 137.76(4)
O1 Gd01 O3 73.57(4)
O7 Gd01 O4 141.03(4)
O1 Gd01 O4 71.33(4)
O3 Gd01 O4 71.36(4)
O7 Gd01 O5 74.06(4)
O1 Gd01 O5 74.05(4)
O3 Gd01 O5 146.04(4)
O4 Gd01 O5 88.80(4)
O7 Gd01 O8 73.51(4)
O1 Gd01 O8 151.97(4)
O3 Gd01 O8 79.21(4)
O4 Gd01 O8 93.89(4)
O5 Gd01 O8 130.79(4)
O7 Gd01 O6 74.83(4)
O1 Gd01 O6 123.96(4)
O3 Gd01 O6 122.05(4)
O4 Gd01 O6 66.41(4)
O5 Gd01 O6 70.06(4)
O8 Gd01 O6 66.38(4)
O7 Gd01 N5 70.29(4)
O1 Gd01 N5 103.78(5)
O3 Gd01 N5 71.22(5)
O4 Gd01 N5 142.01(5)
O5 Gd01 N5 127.04(5)
O8 Gd01 N5 72.94(5)
O6 Gd01 N5 132.16(5)
O7 Gd01 N3 71.03(4)
O1 Gd01 N3 66.06(4)
O3 Gd01 N3 104.16(4)
O4 Gd01 N3 136.38(5)
O5 Gd01 N3 71.26(4)
O8 Gd01 N3 128.69(4)
O6 Gd01 N3 133.78(4)
N5 Gd01 N3 60.87(5)
N1 O1 Gd01 128.72(10)
C23 O3 Gd01 135.29(13)
C25 O4 Gd01 135.47(13)
C28 O5 Gd01 135.38(12)
C30 O6 Gd01 135.64(12)
C33 O7 Gd01 133.89(11)
C35 O8 Gd01 131.38(11)
O1 N1 C15 128.04(15)
O1 N1 C17 118.76(14)
C15 N1 C17 112.67(14)
O2 N2 C15 127.96(16)
O2 N2 C16 119.88(15)
C15 N2 C16 111.24(14)
C1 N3 C4 115.52(15)
C1 N3 Gd01 122.47(11)
C4 N3 Gd01 114.27(11)
C1 N4 C2 116.35(16)
C9 N5 C5 118.01(16)
C9 N5 Gd01 121.85(12)
C5 N5 Gd01 119.36(11)
C10 C11 C14 118.5(2)
C10 C11 H11A 120.8
C14 C11 H11A 120.8
N4 C1 N3 126.87(16)
N4 C1 C15 116.02(15)
N3 C1 C15 117.02(15)
N4 C2 C3 121.42(16)
N4 C2 C10 115.56(16)
C3 C2 C10 122.98(17)
C2 C3 C4 117.26(17)
C2 C3 H3A 121.4
C4 C3 H3A 121.4
N3 C4 C3 121.60(16)
N3 C4 C5 114.83(15)
C3 C4 C5 123.53(16)
N5 C5 C6 122.49(17)
N5 C5 C4 115.60(15)
C6 C5 C4 121.74(16)
C7 C6 C5 118.60(18)
C7 C6 H6A 120.7
C5 C6 H6A 120.7
C8 C7 C6 119.16(18)
C8 C7 H7A 120.4
C6 C7 H7A 120.4
C7 C8 C9 118.94(18)
C7 C8 H8A 120.5
C9 C8 H8A 120.5
N5 C9 C8 122.80(18)
N5 C9 H9A 118.6
C8 C9 H9A 118.6
N6 C10 C11 123.78(18)
N6 C10 C2 116.64(17)
C11 C10 C2 119.58(18)
C12 N6 C10 116.29(18)
N6 C12 C13 124.1(2)
N6 C12 H12A 117.9
C13 C12 H12A 117.9
C14 C13 C12 118.7(2)
C14 C13 H13A 120.7
C12 C13 H13A 120.7
C13 C14 C11 118.7(2)
C13 C14 H14A 120.7
C11 C14 H14A 120.7
N1 C15 N2 108.70(15)
N1 C15 C1 125.59(15)
N2 C15 C1 125.38(15)
N2 C16 C21 109.61(16)
N2 C16 C20 104.97(16)
C21 C16 C20 110.85(17)
N2 C16 C17 101.02(14)
C21 C16 C17 115.65(17)
C20 C16 C17 113.67(17)
N1 C17 C19 109.30(15)
N1 C17 C18 105.76(15)
C19 C17 C18 109.96(17)
N1 C17 C16 100.66(14)
C19 C17 C16 116.13(16)
C18 C17 C16 114.03(16)
C17 C18 H18A 109.5
C17 C18 H18B 109.5
H18A C18 H18B 109.5
C17 C18 H18C 109.5
H18A C18 H18C 109.5
H18B C18 H18C 109.5
C17 C19 H19A 109.5
C17 C19 H19B 109.5
H19A C19 H19B 109.5
C17 C19 H19C 109.5
H19A C19 H19C 109.5
H19B C19 H19C 109.5
C16 C20 H20A 109.5
C16 C20 H20B 109.5
H20A C20 H20B 109.5
C16 C20 H20C 109.5
H20A C20 H20C 109.5
H20B C20 H20C 109.5
C16 C21 H21A 109.5
C16 C21 H21B 109.5
H21A C21 H21B 109.5
C16 C21 H21C 109.5
H21A C21 H21C 109.5
H21B C21 H21C 109.5
F3 C22 F1 109.4(6)
F3A C22 F1A 108.7(12)
F3 C22 F2 106.2(5)
F1 C22 F2 105.7(4)
F3A C22 F2A 107.2(10)
F1A C22 F2A 102.5(13)
F3A C22 C23 115.4(7)
F3 C22 C23 113.3(5)
F1 C22 C23 113.6(4)
F1A C22 C23 114.1(12)
F2 C22 C23 108.0(3)
F2A C22 C23 108.0(10)
O3 C23 C24 128.10(18)
O3 C23 C22 115.14(18)
C24 C23 C22 116.70(17)
C25 C24 C23 120.99(18)
C25 C24 H24A 119.5
C23 C24 H24A 119.5
O4 C25 C24 128.05(19)
O4 C25 C26 113.77(18)
C24 C25 C26 118.10(17)
F6 C26 F4 107.51(19)
F6 C26 F5 106.63(19)
F4 C26 F5 107.2(2)
F6 C26 C25 111.81(18)
F4 C26 C25 113.33(18)
F5 C26 C25 110.05(17)
F15A C27 F13A 105.3(8)
F13 C27 F15 107.8(3)
F13 C27 F14 105.8(3)
F15 C27 F14 106.9(3)
F15A C27 F14A 107.8(7)
F13A C27 F14A 107.0(7)
F15A C27 C28 113.6(6)
F13A C27 C28 113.6(6)
F13 C27 C28 112.0(2)
F15 C27 C28 113.9(3)
F14 C27 C28 110.0(3)
F14A C27 C28 109.3(5)
O5 C28 C29 128.49(18)
O5 C28 C27 114.08(17)
C29 C28 C27 117.43(17)
C28 C29 C30 120.00(18)
C28 C29 H29A 120.0
C30 C29 H29A 120.0
O6 C30 C29 127.99(18)
O6 C30 C31 114.63(17)
C29 C30 C31 117.33(17)
F18 C31 F16 108.12(18)
F18 C31 F17 106.98(16)
F16 C31 F17 106.92(16)
F18 C31 C30 111.53(16)
F16 C31 C30 110.48(16)
F17 C31 C30 112.56(16)
F10A C32 F12A 114.6(15)
F10 C32 F11 108.2(7)
F10 C32 F12 108.2(7)
F11 C32 F12 105.2(5)
F10A C32 F11A 105.3(18)
F12A C32 F11A 104.1(19)
F10A C32 C33 113.7(11)
F12A C32 C33 112.8(15)
F10 C32 C33 110.7(9)
F11 C32 C33 110.8(6)
F12 C32 C33 113.6(3)
F11A C32 C33 105(2)
O7 C33 C34 128.14(17)
O7 C33 C32 113.06(15)
C34 C33 C32 118.74(16)
C33 C34 C35 121.76(17)
C33 C34 H34A 119.1
C35 C34 H34A 119.1
O8 C35 C34 128.84(17)
O8 C35 C36 113.45(16)
C34 C35 C36 117.68(16)
F8A C36 F9A 109.6(16)
F8 C36 F7 108.0(6)
F8 C36 F9 106.4(6)
F7 C36 F9 106.9(6)
F8A C36 F7A 107.5(16)
F9A C36 F7A 105.6(15)
F8A C36 C35 116.0(18)
F9A C36 C35 110.7(16)
F8 C36 C35 111.6(5)
F7 C36 C35 111.1(6)
F9 C36 C35 112.4(7)
F7A C36 C35 106.9(11)

loop_
_geom_bond_atom_site_label_1
_geom_bond_atom_site_label_2
_geom_bond_distance
Gd01 O7 2.3757(12)
Gd01 O1 2.3843(12)
Gd01 O3 2.3895(12)
Gd01 O4 2.3949(13)
Gd01 O5 2.3955(12)
Gd01 O8 2.4073(12)
Gd01 O6 2.4395(13)
Gd01 N5 2.6068(15)
Gd01 N3 2.6448(15)
O1 N1 1.2983(18)
O2 N2 1.260(2)
O3 C23 1.250(2)
O4 C25 1.245(2)
O5 C28 1.254(2)
O6 C30 1.229(2)
O7 C33 1.248(2)
O8 C35 1.246(2)
N1 C15 1.331(2)
N1 C17 1.501(2)
N2 C15 1.364(2)
N2 C16 1.505(2)
N3 C1 1.340(2)
N3 C4 1.349(2)
N4 C1 1.325(2)
N4 C2 1.347(2)
N5 C9 1.336(2)
N5 C5 1.348(2)
C11 C10 1.383(3)
C11 C14 1.387(3)
C11 H11A 0.9300
C1 C15 1.477(2)
C2 C3 1.385(3)
C2 C10 1.484(3)
C3 C4 1.388(2)
C3 H3A 0.9300
C4 C5 1.485(2)
C5 C6 1.390(3)
C6 C7 1.385(3)
C6 H6A 0.9300
C7 C8 1.375(3)
C7 H7A 0.9300
C8 C9 1.388(3)
C8 H8A 0.9300
C9 H9A 0.9300
C10 N6 1.341(2)
N6 C12 1.337(2)
C12 C13 1.379(3)
C12 H12A 0.9300
C13 C14 1.376(4)
C13 H13A 0.9300
C14 H14A 0.9300
C16 C21 1.515(3)
C16 C20 1.527(3)
C16 C17 1.549(3)
C17 C19 1.521(3)
C17 C18 1.530(3)
C18 H18A 0.9600
C18 H18B 0.9600
C18 H18C 0.9600
C19 H19A 0.9600
C19 H19B 0.9600
C19 H19C 0.9600
C20 H20A 0.9600
C20 H20B 0.9600
C20 H20C 0.9600
C21 H21A 0.9600
C21 H21B 0.9600
C21 H21C 0.9600
C22 F3A 1.254(14)
C22 F3 1.289(8)
C22 F1 1.315(6)
C22 F1A 1.36(2)
C22 F2 1.366(5)
C22 F2A 1.349(16)
C22 C23 1.534(3)
C23 C24 1.390(3)
C24 C25 1.388(3)
C24 H24A 0.9300
C25 C26 1.534(3)
C26 F6 1.320(3)
C26 F4 1.322(2)
C26 F5 1.338(3)
C27 F15A 1.275(11)
C27 F13A 1.283(10)
C27 F13 1.310(4)
C27 F15 1.321(4)
C27 F14 1.318(5)
C27 F14A 1.313(9)
C27 C28 1.537(3)
C28 C29 1.382(3)
C29 C30 1.405(3)
C29 H29A 0.9300
C30 C31 1.541(3)
C31 F18 1.329(2)
C31 F16 1.329(2)
C31 F17 1.340(2)
C32 F10A 1.24(2)
C32 F12A 1.27(2)
C32 F10 1.303(11)
C32 F11 1.346(8)
C32 F12 1.356(7)
C32 F11A 1.40(3)
C32 C33 1.535(2)
C33 C34 1.393(3)
C34 C35 1.399(3)
C34 H34A 0.9300
C35 C36 1.535(2)
C36 F8A 1.29(2)
C36 F9A 1.30(2)
C36 F8 1.320(9)
C36 F7 1.328(8)
C36 F9 1.355(8)
C36 F7A 1.34(2)
